data_1531398
loop_
_publ_author_name
'Hellmann, A.'
'Mewis, A.'

_publ_section_title
;
 Neue Erdalkalimetall-Phosphide und -Arsenide des Cobalts
;
_journal_name_full 'Zeitschrift fuer Anorganische und Allgemeine Chemie'
_journal_page_first 1357
_journal_page_last 1364
_journal_volume 627
_journal_year 2001
_chemical_formula_sum 'Co6 Mg P4'
_chemical_name_systematic 'Mg Co6 P4'
_space_group_IT_number 187
_symmetry_space_group_name_Hall 'P -6 2'
_symmetry_space_group_name_H-M 'P -6 m 2'
_cell_angle_alpha 90
_cell_angle_beta 90
_cell_angle_gamma 120
_cell_formula_units_Z 1
_cell_length_a 6.609
_cell_length_b 6.609
_cell_length_c 3.38
_cell_volume 127.855
_citation_journal_id_ASTM ZAACAB
_cod_data_source_file Hellmann_ZAACAB_2001_7.cif
_cod_data_source_block Co6Mg1P4
_cod_original_cell_volume 127.8553
_cod_original_formula_sum 'Co6 Mg1 P4'
_cod_database_code 1531398

loop_
_symmetry_equiv_pos_as_xyz
x,y,z
-x+y,-x,-z
-y,x-y,z
x,y,-z
-x+y,-x,z
-y,x-y,-z
-y,-x,-z
-x+y,y,z
x,x-y,-z
-y,-x,z
-x+y,y,-z
x,x-y,z

loop_
_atom_site_label
_atom_site_type_symbol
_atom_site_fract_x
_atom_site_fract_y
_atom_site_fract_z
_atom_site_occupancy
_atom_site_U_iso_or_equiv
Co1 Co 0.5355 0.4645 0 1 0.0
Co2 Co 0.1996 0.8004 0.5 1 0.0
Mg1 Mg 0 0 0 1 0.0
P2 P 0.8151 0.1849 0.5 1 0.0
P1 P 0.3333 0.6667 0 1 0.0
